data_8105528
loop_
_publ_author_name
'Wei, Xiao'
'Aiqin, Dong'
'Guang-Ming, Bao'
'Xiong-Xin, Peng'
'Ting-Ting, Sun'
'Chun-Yan, Hu'
'Hou-Qun, Yuan'

_publ_section_title
;
 Crystal structure of poly[dodekais(\m2-2,6-difluorobenzoato-\k2
 O:O&#x2032;)-bis((\m3-hexamethylenetetramine-\k3
 N:N&#x2032;:N&#x2032;&#x2032;)hexacopper(II)], C48H30N4O12F12Cu3
;
_journal_issue 1
_journal_name_full 'Zeitschrift f\"ur Kristallographie - New Crystal Structures'
_journal_page_first 25
_journal_page_last 27
_journal_paper_doi 10.1515/ncrs-2018-0069
_journal_volume 234
_journal_year 2018
_chemical_formula_sum 'C48 H30 Cu3 F12 N4 O12'
_chemical_formula_weight 1273.38
_space_group_crystal_system monoclinic
_space_group_IT_number 14
_space_group_name_Hall '-P 2yn'
_space_group_name_H-M_alt 'P 1 21/n 1'
_atom_sites_solution_hydrogens geom
_atom_sites_solution_primary direct
_atom_sites_solution_secondary difmap
_audit_creation_method SHELXL-2018/3
_cell_angle_alpha 90
_cell_angle_beta 110.665(4)
_cell_angle_gamma 90
_cell_formula_units_Z 4
_cell_length_a 12.9112(5)
_cell_length_b 28.1127(6)
_cell_length_c 14.2324(5)
_cell_measurement_reflns_used 5129
_cell_measurement_temperature 173(10)
_cell_measurement_theta_max 27.3240
_cell_measurement_theta_min 3.7190
_cell_volume 4833.5(3)
_computing_cell_refinement 'CrysAlisPro 1.171.38.41 (Rigaku OD, 2015)'
_computing_data_collection 'CrysAlisPro 1.171.38.41 (Rigaku OD, 2015)'
_computing_data_reduction 'CrysAlisPro 1.171.38.41 (Rigaku OD, 2015)'
_computing_structure_refinement 'SHELXL-2018/3 (Sheldrick, 2018)'
_diffrn_ambient_temperature 173(10)
_diffrn_measured_fraction_theta_full 0.998
_diffrn_measured_fraction_theta_max 0.986
_diffrn_measurement_device_type 'Xcalibur, Eos, Gemini'
_diffrn_measurement_method '\w scans'
_diffrn_radiation_type MoK\a
_diffrn_radiation_wavelength 0.71073
_diffrn_reflns_av_R_equivalents 0.0539
_diffrn_reflns_av_unetI/netI 0.0754
_diffrn_reflns_Laue_measured_fraction_full 0.998
_diffrn_reflns_Laue_measured_fraction_max 0.986
_diffrn_reflns_limit_h_max 15
_diffrn_reflns_limit_h_min -16
_diffrn_reflns_limit_k_max 29
_diffrn_reflns_limit_k_min -35
_diffrn_reflns_limit_l_max 15
_diffrn_reflns_limit_l_min -18
_diffrn_reflns_number 27059
_diffrn_reflns_point_group_measured_fraction_full 0.998
_diffrn_reflns_point_group_measured_fraction_max 0.986
_diffrn_reflns_theta_full 25.242
_diffrn_reflns_theta_max 26.998
_diffrn_reflns_theta_min 3.278
_diffrn_source 'fine-focus sealed tube'
_exptl_absorpt_coefficient_mu 1.423
_exptl_absorpt_correction_T_max 1.00000
_exptl_absorpt_correction_T_min 0.87584
_exptl_absorpt_correction_type multi-scan
_exptl_absorpt_process_details
;
CrysAlisPro 1.171.38.41 (Rigaku Oxford Diffraction, 2015)
Empirical absorption correction using spherical harmonics,
 implemented in SCALE3 ABSPACK scaling algorithm.
;
_exptl_crystal_colour Green
_exptl_crystal_density_diffrn 1.750
_exptl_crystal_description Block
_exptl_crystal_F_000 2548
_exptl_crystal_size_max 0.2
_exptl_crystal_size_mid 0.1
_exptl_crystal_size_min 0.08
_refine_diff_density_max 0.714
_refine_diff_density_min -0.507
_refine_diff_density_rms 0.094
_refine_ls_extinction_coef .
_refine_ls_extinction_method none
_refine_ls_goodness_of_fit_ref 1.028
_refine_ls_hydrogen_treatment constr
_refine_ls_matrix_type full
_refine_ls_number_parameters 709
_refine_ls_number_reflns 10405
_refine_ls_number_restraints 0
_refine_ls_restrained_S_all 1.028
_refine_ls_R_factor_all 0.0814
_refine_ls_R_factor_gt 0.0489
_refine_ls_shift/su_max 0.001
_refine_ls_shift/su_mean 0.000
_refine_ls_structure_factor_coef Fsqd
_refine_ls_weighting_details 'w=1/[\s^2^(Fo^2^)+(0.0358P)^2^+2.7543P] where P=(Fo^2^+2Fc^2^)/3'
_refine_ls_weighting_scheme calc
_refine_ls_wR_factor_gt 0.0952
_refine_ls_wR_factor_ref 0.1108
_reflns_Friedel_coverage 0.000
_reflns_Friedel_fraction_full .
_reflns_Friedel_fraction_max .
_reflns_number_gt 7283
_reflns_number_total 10405
_reflns_threshold_expression 'I > 2\s(I)'
_cod_data_source_file suppl_ncrs-2018-0069_suppl.cif
_cod_data_source_block 5411
_cod_original_sg_symbol_H-M 'P 21/n'
_cod_database_code 8105528
_shelx_shelxl_version_number 2018/3
_shelx_space_group_comment
;
The symmetry employed for this shelxl refinement is uniquely defined
by the following loop, which should always be used as a source of
symmetry information in preference to the above space-group names.
They are only intended as comments.
;

loop_
_space_group_symop_operation_xyz
'x, y, z'
'-x+1/2, y+1/2, -z+1/2'
'-x, -y, -z'
'x-1/2, -y-1/2, z-1/2'

loop_
_atom_site_label
_atom_site_type_symbol
_atom_site_fract_x
_atom_site_fract_y
_atom_site_fract_z
_atom_site_U_iso_or_equiv
_atom_site_adp_type
_atom_site_occupancy
_atom_site_site_symmetry_order
_atom_site_calc_flag
_atom_site_refinement_flags_posn
_atom_site_refinement_flags_adp
_atom_site_refinement_flags_occupancy
_atom_site_disorder_assembly
_atom_site_disorder_group
Cu1 Cu 0.94722(4) 0.27774(2) 0.19889(3) 0.01874(11) Uani 1 1 d . . . . .
Cu2 Cu 0.83750(3) 0.21729(2) 0.05955(3) 0.01827(11) Uani 1 1 d . . . . .
O1 O 0.9699(2) 0.20854(9) 0.0237(2) 0.0301(6) Uani 1 1 d . . . . .
C1 C 1.0556(3) 0.23172(12) 0.0729(3) 0.0202(8) Uani 1 1 d . . . . .
O2 O 1.0651(2) 0.25941(8) 0.14419(19) 0.0250(6) Uani 1 1 d . . . . .
C2 C 1.1551(3) 0.22618(12) 0.0418(3) 0.0219(8) Uani 1 1 d . . . . .
C3 C 1.1911(3) 0.18307(14) 0.0186(3) 0.0333(10) Uani 1 1 d . . . . .
F1 F 1.1326(2) 0.14376(8) 0.0240(2) 0.0531(8) Uani 1 1 d . . . . .
C4 C 1.2825(4) 0.17730(16) -0.0079(4) 0.0464(12) Uani 1 1 d . . . . .
H1 H 1.304524 0.147256 -0.020755 0.056 Uiso 1 1 calc R U . . .
C5 C 1.3409(4) 0.21749(18) -0.0149(4) 0.0534(14) Uani 1 1 d . . . . .
H2 H 1.402430 0.214659 -0.034087 0.064 Uiso 1 1 calc R U . . .
C6 C 1.3089(4) 0.26156(16) 0.0062(4) 0.0491(13) Uani 1 1 d . . . . .
H3 H 1.347726 0.288695 0.001002 0.059 Uiso 1 1 calc R U . . .
C7 C 1.2185(4) 0.26473(14) 0.0352(3) 0.0373(11) Uani 1 1 d . . . . .
F2 F 1.1879(2) 0.30870(8) 0.0541(2) 0.0636(9) Uani 1 1 d . . . . .
O3 O 0.9879(2) 0.22272(9) 0.2878(2) 0.0325(7) Uani 1 1 d . . . . .
C8 C 0.9536(3) 0.18162(13) 0.2578(3) 0.0229(8) Uani 1 1 d . . . . .
O4 O 0.8946(2) 0.17082(8) 0.17000(19) 0.0290(6) Uani 1 1 d . . . . .
C9 C 0.9854(3) 0.14263(13) 0.3354(3) 0.0257(9) Uani 1 1 d . . . . .
C10 C 1.0243(3) 0.15065(13) 0.4381(3) 0.0284(9) Uani 1 1 d . . . . .
F3 F 1.0359(2) 0.19562(8) 0.47232(17) 0.0418(6) Uani 1 1 d . . . . .
C11 C 1.0511(4) 0.11529(16) 0.5087(4) 0.0531(14) Uani 1 1 d . . . . .
H4 H 1.076331 0.122714 0.576712 0.064 Uiso 1 1 calc R U . . .
C12 C 1.0404(6) 0.06916(19) 0.4781(4) 0.087(2) Uani 1 1 d . . . . .
H5 H 1.059937 0.044857 0.525418 0.104 Uiso 1 1 calc R U . . .
C13 C 1.0008(6) 0.05827(17) 0.3773(4) 0.085(2) Uani 1 1 d . . . . .
H6 H 0.990828 0.026754 0.356194 0.102 Uiso 1 1 calc R U . . .
C14 C 0.9760(5) 0.09465(15) 0.3084(3) 0.0517(14) Uani 1 1 d . . . . .
F4 F 0.9428(3) 0.08212(9) 0.2109(2) 0.0716(10) Uani 1 1 d . . . . .
O5 O 0.8026(2) 0.27557(9) -0.0258(2) 0.0335(7) Uani 1 1 d . . . . .
C15 C 0.8339(3) 0.31664(13) 0.0070(3) 0.0237(8) Uani 1 1 d . . . . .
O6 O 0.8940(2) 0.32632(8) 0.0960(2) 0.0305(6) Uani 1 1 d . . . . .
C16 C 0.8002(3) 0.35767(14) -0.0641(3) 0.0313(9) Uani 1 1 d . . . . .
C17 C 0.7602(3) 0.35284(15) -0.1684(3) 0.0355(10) Uani 1 1 d . . . . .
F5 F 0.7502(2) 0.30925(9) -0.20839(18) 0.0508(7) Uani 1 1 d . . . . .
C18 C 0.7307(5) 0.39014(18) -0.2341(4) 0.0604(15) Uani 1 1 d . . . . .
H7 H 0.705758 0.384812 -0.302982 0.072 Uiso 1 1 calc R U . . .
C19 C 0.7384(6) 0.4351(2) -0.1974(4) 0.090(2) Uani 1 1 d . . . . .
H8 H 0.733610 0.460872 -0.239623 0.108 Uiso 1 1 calc R U . A 1
C20A C 0.7542(9) 0.4431(4) -0.0907(8) 0.050(3) Uiso 0.5 1 d . . P B 1
H9A H 0.731687 0.470275 -0.065862 0.060 Uiso 0.5 1 calc R U P B 1
C20B C 0.7988(9) 0.4428(4) -0.1008(8) 0.048(3) Uiso 0.5 1 d . . P B 2
H9B H 0.833648 0.471846 -0.079109 0.058 Uiso 0.5 1 calc R U P B 2
C21 C 0.8073(5) 0.40451(16) -0.0322(4) 0.0707(18) Uani 1 1 d . . . . .
F6A F 0.8148(5) 0.41333(18) 0.0713(4) 0.0471(14) Uiso 0.5 1 d . . P B 1
F6B F 0.8679(5) 0.41503(18) 0.0632(4) 0.0460(14) Uiso 0.5 1 d . . P B 2
O7 O 0.7163(2) 0.23194(9) 0.10723(19) 0.0267(6) Uani 1 1 d . . . . .
C22 C 0.7263(3) 0.25756(12) 0.1819(3) 0.0222(8) Uani 1 1 d . . . . .
O8 O 0.8099(2) 0.28187(9) 0.2301(2) 0.0341(7) Uani 1 1 d . . . . .
C23 C 0.6297(3) 0.25879(13) 0.2170(3) 0.0257(9) Uani 1 1 d . . . . .
C24 C 0.5947(3) 0.29936(14) 0.2514(3) 0.0313(9) Uani 1 1 d . . . . .
F7 F 0.6480(2) 0.34066(8) 0.2494(2) 0.0497(7) Uani 1 1 d . . . . .
C25 C 0.5076(4) 0.30069(16) 0.2856(3) 0.0424(11) Uani 1 1 d . . . . .
H10 H 0.486186 0.329125 0.306759 0.051 Uiso 1 1 calc R U . . .
C26 C 0.4527(4) 0.25878(16) 0.2879(3) 0.0444(12) Uani 1 1 d . . . . .
H11 H 0.394310 0.258768 0.311843 0.053 Uiso 1 1 calc R U . . .
C27 C 0.4838(4) 0.21722(16) 0.2550(4) 0.0498(13) Uani 1 1 d . . . . .
H12 H 0.446858 0.188936 0.256127 0.060 Uiso 1 1 calc R U . . .
C28 C 0.5706(4) 0.21815(14) 0.2203(4) 0.0409(11) Uani 1 1 d . . . . .
F8 F 0.6002(3) 0.17640(9) 0.1902(3) 0.0760(11) Uani 1 1 d . . . . .
N1 N 0.7281(2) 0.16800(9) -0.0511(2) 0.0144(6) Uani 1 1 d . . . . .
C29 C 0.7870(3) 0.14397(11) -0.1111(3) 0.0176(7) Uani 1 1 d . . . . .
H19 H 0.820956 0.167842 -0.140110 0.021 Uiso 1 1 calc R U . . .
H20 H 0.845422 0.124085 -0.067129 0.021 Uiso 1 1 calc R U . . .
N2 N 0.7124(2) 0.11478(9) -0.1913(2) 0.0164(6) Uani 1 1 d . . . . .
C30 C 0.6250(3) 0.14523(12) -0.2572(3) 0.0190(8) Uani 1 1 d . . . . .
H21 H 0.575040 0.126122 -0.310851 0.023 Uiso 1 1 calc R U . . .
H22 H 0.657863 0.169067 -0.287316 0.023 Uiso 1 1 calc R U . . .
N3 N 0.5607(2) 0.16949(9) -0.2016(2) 0.0139(6) Uani 1 1 d . . . . .
C31 C 0.5117(3) 0.13256(11) -0.1567(3) 0.0163(7) Uani 1 1 d . . . . .
H23 H 0.460356 0.113585 -0.209709 0.020 Uiso 1 1 calc R U . . .
H24 H 0.470519 0.147643 -0.119545 0.020 Uiso 1 1 calc R U . . .
N4 N 0.5977(2) 0.10110(9) -0.0883(2) 0.0147(6) Uani 1 1 d . . . . .
C32 C 0.6767(3) 0.13076(11) -0.0079(3) 0.0167(7) Uani 1 1 d . . . . .
H25 H 0.637798 0.145702 0.031442 0.020 Uiso 1 1 calc R U . . .
H26 H 0.734123 0.110577 0.036530 0.020 Uiso 1 1 calc R U . . .
C33 C 0.6605(3) 0.07901(11) -0.1473(3) 0.0185(8) Uani 1 1 d . . . . .
H27 H 0.717277 0.058282 -0.103687 0.022 Uiso 1 1 calc R U . . .
H28 H 0.610506 0.059678 -0.200504 0.022 Uiso 1 1 calc R U . . .
C34 C 0.6396(3) 0.19779(11) -0.1200(2) 0.0152(7) Uani 1 1 d . . . . .
H29 H 0.599930 0.213633 -0.082427 0.018 Uiso 1 1 calc R U . . .
H30 H 0.672539 0.222072 -0.149017 0.018 Uiso 1 1 calc R U . . .
Cu3 Cu 0.52604(3) 0.04192(2) -0.02942(3) 0.01926(11) Uani 1 1 d . . . . .
O9 O 0.3697(2) 0.06138(8) -0.0691(2) 0.0262(6) Uani 1 1 d . . . . .
C35 C 0.3034(3) 0.03038(12) -0.0613(3) 0.0218(8) Uani 1 1 d . . . . .
O10 O 0.3271(2) -0.01021(8) -0.0226(2) 0.0273(6) Uani 1 1 d . . . . .
C36 C 0.1821(3) 0.04197(12) -0.1025(3) 0.0217(8) Uani 1 1 d . . . . .
C37 C 0.1171(3) 0.04125(13) -0.0426(3) 0.0282(9) Uani 1 1 d . . . . .
F9 F 0.1685(2) 0.03229(9) 0.05662(19) 0.0441(6) Uani 1 1 d . . . . .
C38 C 0.0053(3) 0.05003(14) -0.0790(4) 0.0374(11) Uani 1 1 d . . . . .
H13 H -0.035105 0.049576 -0.036340 0.045 Uiso 1 1 calc R U . . .
C39 C -0.0459(4) 0.05952(14) -0.1797(4) 0.0425(12) Uani 1 1 d . . . . .
H14 H -0.121771 0.065108 -0.205495 0.051 Uiso 1 1 calc R U . . .
C40 C 0.0144(3) 0.06082(14) -0.2429(4) 0.0395(11) Uani 1 1 d . . . . .
H15 H -0.019939 0.067351 -0.310974 0.047 Uiso 1 1 calc R U . . .
C41 C 0.1266(3) 0.05222(13) -0.2029(3) 0.0297(9) Uani 1 1 d . . . . .
F10 F 0.1851(2) 0.05218(9) -0.26494(18) 0.0491(7) Uani 1 1 d . . . . .
O11 O 0.5520(2) 0.06365(9) 0.1073(2) 0.0306(6) Uani 1 1 d . . . . .
C42 C 0.5496(3) 0.03463(13) 0.1736(3) 0.0264(9) Uani 1 1 d . . . . .
O12 O 0.5173(2) -0.00798(9) 0.1589(2) 0.0293(6) Uani 1 1 d . . . . .
C43 C 0.5901(4) 0.05191(14) 0.2806(3) 0.0341(10) Uani 1 1 d . . . . .
C44 C 0.5435(5) 0.03883(17) 0.3500(4) 0.0623(16) Uani 1 1 d . . . . .
F11A F 0.4341(5) 0.0167(2) 0.3072(5) 0.0561(17) Uiso 0.5 1 d . . P C 1
F11B F 0.4741(5) 0.00145(19) 0.3319(4) 0.0415(14) Uiso 0.5 1 d . . P C 2
C45 C 0.5785(6) 0.0550(2) 0.4477(4) 0.079(2) Uani 1 1 d . . . . .
H16 H 0.542325 0.045810 0.490870 0.095 Uiso 1 1 calc R U . . .
C46 C 0.6678(6) 0.08476(19) 0.4795(4) 0.078(2) Uani 1 1 d . . . . .
H17 H 0.693570 0.095932 0.545271 0.093 Uiso 1 1 calc R U . . .
C47 C 0.7191(5) 0.0981(2) 0.4148(4) 0.0771(19) Uani 1 1 d . . . . .
H18 H 0.780123 0.118190 0.436028 0.093 Uiso 1 1 calc R U . . .
C48 C 0.6796(5) 0.08140(17) 0.3175(4) 0.0545(14) Uani 1 1 d . . . . .
F12 F 0.7341(3) 0.09399(12) 0.2564(2) 0.0808(10) Uani 1 1 d . . . . .

loop_
_atom_site_aniso_label
_atom_site_aniso_U_11
_atom_site_aniso_U_22
_atom_site_aniso_U_33
_atom_site_aniso_U_23
_atom_site_aniso_U_13
_atom_site_aniso_U_12
Cu1 0.0179(2) 0.0199(2) 0.0173(2) -0.00116(18) 0.00495(19) -0.00374(18)
Cu2 0.0172(2) 0.0206(2) 0.0171(2) -0.00190(18) 0.00611(18) -0.00349(18)
O1 0.0245(15) 0.0410(16) 0.0303(15) -0.0165(13) 0.0167(13) -0.0125(13)
C1 0.023(2) 0.0187(17) 0.0212(19) -0.0011(15) 0.0103(16) -0.0008(15)
O2 0.0207(14) 0.0250(13) 0.0307(15) -0.0105(12) 0.0110(12) -0.0035(11)
C2 0.0196(19) 0.0241(19) 0.024(2) -0.0023(16) 0.0098(16) -0.0010(16)
C3 0.035(3) 0.033(2) 0.037(3) -0.0093(19) 0.020(2) -0.0011(19)
F1 0.0632(19) 0.0244(12) 0.086(2) -0.0149(13) 0.0437(17) -0.0084(12)
C4 0.042(3) 0.045(3) 0.058(3) -0.016(2) 0.027(3) 0.009(2)
C5 0.034(3) 0.073(3) 0.067(4) -0.020(3) 0.034(3) -0.008(3)
C6 0.052(3) 0.041(3) 0.074(4) -0.015(3) 0.046(3) -0.014(2)
C7 0.041(3) 0.031(2) 0.053(3) -0.007(2) 0.033(2) -0.001(2)
F2 0.088(2) 0.0255(13) 0.116(3) -0.0083(15) 0.083(2) -0.0113(14)
O3 0.0428(18) 0.0230(14) 0.0230(15) 0.0050(12) 0.0010(13) -0.0100(12)
C8 0.019(2) 0.026(2) 0.026(2) 0.0028(16) 0.0112(17) -0.0002(16)
O4 0.0351(16) 0.0236(13) 0.0229(15) 0.0014(11) 0.0034(13) -0.0024(12)
C9 0.028(2) 0.0247(19) 0.022(2) 0.0050(16) 0.0068(17) 0.0004(17)
C10 0.032(2) 0.026(2) 0.027(2) 0.0011(17) 0.0094(18) 0.0006(18)
F3 0.0601(17) 0.0368(13) 0.0275(13) -0.0030(11) 0.0139(12) -0.0051(12)
C11 0.083(4) 0.042(3) 0.029(3) 0.008(2) 0.015(3) 0.002(3)
C12 0.154(7) 0.042(3) 0.045(4) 0.019(3) 0.011(4) 0.007(4)
C13 0.163(7) 0.027(3) 0.046(4) 0.009(2) 0.012(4) 0.011(3)
C14 0.084(4) 0.030(2) 0.026(2) 0.002(2) 0.002(3) 0.006(2)
F4 0.135(3) 0.0309(14) 0.0323(16) -0.0046(12) 0.0084(18) 0.0080(16)
O5 0.0397(18) 0.0267(14) 0.0249(15) 0.0029(12) -0.0002(13) -0.0132(13)
C15 0.0178(19) 0.030(2) 0.023(2) 0.0010(17) 0.0066(17) -0.0021(16)
O6 0.0336(16) 0.0237(14) 0.0252(15) 0.0003(12) -0.0010(13) -0.0029(12)
C16 0.031(2) 0.028(2) 0.030(2) 0.0077(18) 0.0043(19) -0.0040(18)
C17 0.029(2) 0.042(3) 0.035(3) 0.011(2) 0.010(2) 0.000(2)
F5 0.0688(19) 0.0518(16) 0.0272(14) 0.0034(12) 0.0112(13) 0.0067(14)
C18 0.077(4) 0.060(3) 0.037(3) 0.019(3) 0.011(3) 0.003(3)
C19 0.141(6) 0.051(4) 0.052(4) 0.026(3) 0.003(4) 0.004(4)
C21 0.121(5) 0.032(3) 0.035(3) 0.011(2) -0.003(3) -0.002(3)
O7 0.0224(14) 0.0331(14) 0.0265(15) -0.0066(12) 0.0112(12) 0.0007(12)
C22 0.021(2) 0.0222(18) 0.025(2) 0.0062(16) 0.0100(17) 0.0019(16)
O8 0.0287(16) 0.0447(17) 0.0351(17) -0.0144(14) 0.0187(14) -0.0074(13)
C23 0.025(2) 0.029(2) 0.027(2) 0.0002(17) 0.0144(18) 0.0032(17)
C24 0.032(2) 0.036(2) 0.031(2) -0.0013(19) 0.018(2) 0.0031(19)
F7 0.0683(19) 0.0265(12) 0.075(2) -0.0050(13) 0.0508(17) -0.0014(13)
C25 0.049(3) 0.042(3) 0.047(3) -0.006(2) 0.030(2) 0.008(2)
C26 0.039(3) 0.059(3) 0.049(3) -0.012(2) 0.032(2) -0.007(2)
C27 0.048(3) 0.048(3) 0.071(4) -0.017(3) 0.043(3) -0.018(2)
C28 0.046(3) 0.032(2) 0.059(3) -0.010(2) 0.037(3) 0.000(2)
F8 0.094(2) 0.0367(15) 0.141(3) -0.0227(17) 0.096(2) -0.0144(15)
N1 0.0139(15) 0.0139(13) 0.0147(15) 0.0012(11) 0.0043(12) 0.0012(11)
C29 0.0149(18) 0.0156(16) 0.025(2) -0.0011(15) 0.0112(16) 0.0007(14)
N2 0.0150(15) 0.0150(14) 0.0205(16) 0.0010(12) 0.0080(13) 0.0019(12)
C30 0.0204(19) 0.0199(17) 0.0188(19) 0.0008(15) 0.0095(16) -0.0009(15)
N3 0.0140(15) 0.0140(13) 0.0134(14) -0.0023(11) 0.0043(12) -0.0009(11)
C31 0.0108(17) 0.0168(16) 0.0198(19) 0.0007(14) 0.0034(15) 0.0011(14)
N4 0.0144(15) 0.0102(13) 0.0185(15) -0.0007(11) 0.0046(12) -0.0001(11)
C32 0.0155(18) 0.0169(17) 0.0166(18) 0.0020(14) 0.0042(15) -0.0005(14)
C33 0.0181(19) 0.0119(16) 0.026(2) -0.0007(14) 0.0085(16) 0.0012(14)
C34 0.0128(17) 0.0137(16) 0.0179(18) -0.0011(14) 0.0040(14) 0.0011(14)
Cu3 0.0167(2) 0.0149(2) 0.0273(3) 0.00209(18) 0.00912(19) -0.00096(18)
O9 0.0196(14) 0.0202(13) 0.0402(17) 0.0078(12) 0.0124(13) 0.0022(11)
C35 0.019(2) 0.0238(19) 0.025(2) -0.0001(16) 0.0106(16) 0.0039(16)
O10 0.0204(14) 0.0215(13) 0.0413(17) 0.0133(12) 0.0124(13) 0.0032(11)
C36 0.0182(19) 0.0151(17) 0.033(2) 0.0018(16) 0.0105(17) 0.0010(15)
C37 0.024(2) 0.0212(19) 0.041(3) 0.0010(18) 0.0142(19) 0.0013(17)
F9 0.0405(15) 0.0593(16) 0.0388(15) 0.0092(13) 0.0220(13) 0.0091(13)
C38 0.028(2) 0.029(2) 0.064(3) 0.003(2) 0.027(2) 0.0050(19)
C39 0.022(2) 0.029(2) 0.071(4) -0.002(2) 0.010(2) 0.0056(19)
C40 0.024(2) 0.034(2) 0.047(3) -0.001(2) -0.003(2) 0.0074(19)
C41 0.028(2) 0.028(2) 0.033(2) 0.0022(18) 0.0114(19) 0.0052(18)
F10 0.0407(16) 0.0767(18) 0.0321(15) 0.0136(13) 0.0156(13) 0.0142(14)
O11 0.0364(17) 0.0238(14) 0.0324(16) -0.0062(12) 0.0130(14) -0.0021(12)
C42 0.019(2) 0.028(2) 0.035(2) -0.0070(18) 0.0137(18) -0.0034(17)
O12 0.0297(16) 0.0271(14) 0.0344(16) -0.0061(12) 0.0155(13) -0.0102(12)
C43 0.045(3) 0.027(2) 0.031(2) -0.0067(18) 0.014(2) -0.0093(19)
C44 0.092(4) 0.054(3) 0.054(3) -0.026(3) 0.043(3) -0.039(3)
C45 0.136(6) 0.067(4) 0.055(4) -0.026(3) 0.057(4) -0.040(4)
C46 0.135(6) 0.056(3) 0.034(3) -0.018(3) 0.020(4) -0.028(4)
C47 0.101(5) 0.071(4) 0.049(4) -0.025(3) 0.013(4) -0.045(4)
C48 0.067(4) 0.051(3) 0.044(3) -0.004(2) 0.018(3) -0.026(3)
F12 0.069(2) 0.112(3) 0.060(2) -0.0215(19) 0.0209(18) -0.056(2)

loop_
_atom_type_symbol
_atom_type_description
_atom_type_scat_dispersion_real
_atom_type_scat_dispersion_imag
_atom_type_scat_source
C C 0.0033 0.0016 'International Tables Vol C Tables 4.2.6.8 and 6.1.1.4'
H H 0.0000 0.0000 'International Tables Vol C Tables 4.2.6.8 and 6.1.1.4'
N N 0.0061 0.0033 'International Tables Vol C Tables 4.2.6.8 and 6.1.1.4'
O O 0.0106 0.0060 'International Tables Vol C Tables 4.2.6.8 and 6.1.1.4'
F F 0.0171 0.0103 'International Tables Vol C Tables 4.2.6.8 and 6.1.1.4'
Cu Cu 0.3201 1.2651 'International Tables Vol C Tables 4.2.6.8 and 6.1.1.4'

loop_
_geom_angle_atom_site_label_1
_geom_angle_atom_site_label_2
_geom_angle_atom_site_label_3
_geom_angle
_geom_angle_site_symmetry_1
_geom_angle_site_symmetry_3
O6 Cu1 O3 171.88(11) . .
O6 Cu1 O8 91.22(12) . .
O3 Cu1 O8 87.62(12) . .
O6 Cu1 O2 90.18(11) . .
O3 Cu1 O2 88.88(11) . .
O8 Cu1 O2 164.88(10) . .
O6 Cu1 N3 89.40(10) . 4_666
O3 Cu1 N3 98.67(10) . 4_666
O8 Cu1 N3 105.13(10) . 4_666
O2 Cu1 N3 89.94(10) . 4_666
O6 Cu1 Cu2 86.12(8) . .
O3 Cu1 Cu2 85.78(8) . .
O8 Cu1 Cu2 85.40(8) . .
O2 Cu1 Cu2 79.68(7) . .
N3 Cu1 Cu2 168.66(7) 4_666 .
O7 Cu2 O1 172.87(11) . .
O7 Cu2 O4 89.03(11) . .
O1 Cu2 O4 90.52(11) . .
O7 Cu2 O5 90.11(11) . .
O1 Cu2 O5 88.56(12) . .
O4 Cu2 O5 165.61(11) . .
O7 Cu2 N1 89.47(10) . .
O1 Cu2 N1 97.64(10) . .
O4 Cu2 N1 96.80(10) . .
O5 Cu2 N1 97.56(10) . .
O7 Cu2 Cu1 83.44(8) . .
O1 Cu2 Cu1 89.45(7) . .
O4 Cu2 Cu1 82.88(7) . .
O5 Cu2 Cu1 82.74(8) . .
N1 Cu2 Cu1 172.91(7) . .
C1 O1 Cu2 117.7(2) . .
O2 C1 O1 125.9(3) . .
O2 C1 C2 117.0(3) . .
O1 C1 C2 117.1(3) . .
C1 O2 Cu1 127.2(2) . .
C3 C2 C7 114.6(3) . .
C3 C2 C1 123.7(3) . .
C7 C2 C1 121.7(3) . .
F1 C3 C4 118.0(4) . .
F1 C3 C2 117.5(3) . .
C4 C3 C2 124.5(4) . .
C3 C4 C5 118.0(4) . .
C6 C5 C4 120.5(4) . .
C7 C6 C5 118.6(4) . .
F2 C7 C6 117.3(4) . .
F2 C7 C2 118.8(3) . .
C6 C7 C2 123.9(4) . .
C8 O3 Cu1 121.8(2) . .
O4 C8 O3 125.5(3) . .
O4 C8 C9 117.9(3) . .
O3 C8 C9 116.6(3) . .
C8 O4 Cu2 124.0(2) . .
C10 C9 C14 114.3(4) . .
C10 C9 C8 123.9(3) . .
C14 C9 C8 121.8(4) . .
F3 C10 C11 116.8(4) . .
F3 C10 C9 119.2(3) . .
C11 C10 C9 124.0(4) . .
C12 C11 C10 119.2(5) . .
C11 C12 C13 120.3(5) . .
C14 C13 C12 119.0(5) . .
F4 C14 C13 116.8(4) . .
F4 C14 C9 120.1(4) . .
C13 C14 C9 123.1(4) . .
C15 O5 Cu2 123.6(2) . .
O5 C15 O6 125.1(3) . .
O5 C15 C16 118.6(3) . .
O6 C15 C16 116.3(3) . .
C15 O6 Cu1 122.3(2) . .
C21 C16 C17 113.5(4) . .
C21 C16 C15 122.8(4) . .
C17 C16 C15 123.7(4) . .
F5 C17 C18 116.8(4) . .
F5 C17 C16 119.0(4) . .
C18 C17 C16 124.2(4) . .
C19 C18 C17 119.1(5) . .
C20B C19 C18 119.0(7) . .
C18 C19 C20A 120.2(6) . .
C21 C20A C19 110.8(8) . .
C19 C20B C21 117.0(9) . .
F6B C21 C16 119.3(4) . .
C16 C21 C20A 125.7(6) . .
F6B C21 C20B 113.7(6) . .
C16 C21 C20B 120.8(6) . .
C16 C21 F6A 117.7(4) . .
C20A C21 F6A 108.2(6) . .
C22 O7 Cu2 124.1(2) . .
O7 C22 O8 125.9(3) . .
O7 C22 C23 116.6(3) . .
O8 C22 C23 117.4(3) . .
C22 O8 Cu1 120.7(2) . .
C24 C23 C28 114.7(3) . .
C24 C23 C22 123.5(3) . .
C28 C23 C22 121.7(3) . .
F7 C24 C25 117.9(3) . .
F7 C24 C23 118.0(3) . .
C25 C24 C23 124.0(4) . .
C24 C25 C26 118.4(4) . .
C27 C26 C25 120.3(4) . .
C26 C27 C28 118.7(4) . .
F8 C28 C27 117.1(4) . .
F8 C28 C23 119.1(3) . .
C27 C28 C23 123.8(4) . .
C34 N1 C32 108.7(3) . .
C34 N1 C29 107.9(3) . .
C32 N1 C29 108.1(2) . .
C34 N1 Cu2 105.66(18) . .
C32 N1 Cu2 114.6(2) . .
C29 N1 Cu2 111.6(2) . .
N2 C29 N1 112.0(3) . .
C29 N2 C30 108.6(2) . .
C29 N2 C33 109.0(3) . .
C30 N2 C33 108.0(3) . .
N2 C30 N3 112.0(3) . .
C31 N3 C34 108.7(3) . .
C31 N3 C30 108.1(2) . .
C34 N3 C30 107.6(3) . .
C31 N3 Cu1 117.5(2) . 4_565
C34 N3 Cu1 105.02(18) . 4_565
C30 N3 Cu1 109.44(19) . 4_565
N3 C31 N4 111.6(3) . .
C31 N4 C32 108.7(2) . .
C31 N4 C33 108.0(3) . .
C32 N4 C33 107.7(3) . .
C31 N4 Cu3 112.47(19) . .
C32 N4 Cu3 113.28(19) . .
C33 N4 Cu3 106.47(18) . .
N1 C32 N4 111.2(3) . .
N2 C33 N4 112.1(2) . .
N3 C34 N1 112.0(2) . .
O11 Cu3 O9 89.85(11) . .
O11 Cu3 O12 167.11(10) . 3_655
O9 Cu3 O12 86.69(11) . 3_655
O11 Cu3 O10 87.89(11) . 3_655
O9 Cu3 O10 167.71(9) . 3_655
O12 Cu3 O10 92.86(11) 3_655 3_655
O11 Cu3 N4 101.24(10) . .
O9 Cu3 N4 101.88(10) . .
O12 Cu3 N4 91.63(10) 3_655 .
O10 Cu3 N4 90.41(10) 3_655 .
O11 Cu3 Cu3 86.41(8) . 3_655
O9 Cu3 Cu3 89.37(7) . 3_655
O12 Cu3 Cu3 81.15(7) 3_655 3_655
O10 Cu3 Cu3 78.44(7) 3_655 3_655
N4 Cu3 Cu3 166.31(7) . 3_655
C35 O9 Cu3 116.3(2) . .
O9 C35 O10 127.0(3) . .
O9 C35 C36 117.7(3) . .
O10 C35 C36 115.3(3) . .
C35 O10 Cu3 128.5(2) . 3_655
C41 C36 C37 115.5(3) . .
C41 C36 C35 122.5(3) . .
C37 C36 C35 121.9(3) . .
F9 C37 C38 119.3(4) . .
F9 C37 C36 117.5(3) . .
C38 C37 C36 123.2(4) . .
C37 C38 C39 118.9(4) . .
C38 C39 C40 120.6(4) . .
C41 C40 C39 118.5(4) . .
F10 C41 C40 118.6(4) . .
F10 C41 C36 118.0(3) . .
C40 C41 C36 123.4(4) . .
C42 O11 Cu3 120.3(2) . .
O11 C42 O12 125.9(4) . .
O11 C42 C43 117.3(3) . .
O12 C42 C43 116.7(4) . .
C42 O12 Cu3 125.6(3) . 3_655
C48 C43 C44 114.3(4) . .
C48 C43 C42 121.9(4) . .
C44 C43 C42 123.8(4) . .
F11B C44 C43 120.1(4) . .
F11B C44 C45 114.2(5) . .
C43 C44 C45 124.4(5) . .
C43 C44 F11A 114.7(5) . .
C45 C44 F11A 119.0(5) . .
C46 C45 C44 118.3(5) . .
C47 C46 C45 119.9(5) . .
C46 C47 C48 119.4(5) . .
F12 C48 C43 118.4(4) . .
F12 C48 C47 117.9(5) . .
C43 C48 C47 123.7(5) . .

loop_
_geom_bond_atom_site_label_1
_geom_bond_atom_site_label_2
_geom_bond_distance
_geom_bond_site_symmetry_2
Cu1 O6 1.942(3) .
Cu1 O3 1.949(2) .
Cu1 O8 1.977(3) .
Cu1 O2 2.006(2) .
Cu1 N3 2.211(3) 4_666
Cu1 Cu2 2.6164(6) .
Cu2 O7 1.956(2) .
Cu2 O1 1.964(2) .
Cu2 O4 1.976(3) .
Cu2 O5 1.995(3) .
Cu2 N1 2.196(3) .
O1 C1 1.263(4) .
C1 O2 1.250(4) .
C1 C2 1.506(5) .
C2 C3 1.379(5) .
C2 C7 1.381(5) .
C3 F1 1.355(4) .
C3 C4 1.369(5) .
C4 C5 1.382(6) .
C5 C6 1.372(6) .
C6 C7 1.372(5) .
C7 F2 1.353(4) .
O3 C8 1.257(4) .
C8 O4 1.250(4) .
C8 C9 1.507(5) .
C9 C10 1.387(5) .
C9 C14 1.396(5) .
C10 F3 1.344(4) .
C10 C11 1.368(5) .
C11 C12 1.360(7) .
C12 C13 1.376(7) .
C13 C14 1.375(6) .
C14 F4 1.346(5) .
O5 C15 1.258(4) .
C15 O6 1.259(4) .
C15 C16 1.495(5) .
C16 C21 1.385(6) .
C16 C17 1.396(6) .
C17 F5 1.338(5) .
C17 C18 1.366(6) .
C18 C19 1.357(7) .
C19 C20B 1.338(12) .
C19 C20A 1.477(12) .
C20A C21 1.392(11) .
C20B C21 1.431(11) .
C21 F6B 1.339(7) .
C21 F6A 1.463(7) .
O7 C22 1.252(4) .
C22 O8 1.257(4) .
C22 C23 1.499(5) .
C23 C24 1.378(5) .
C23 C28 1.384(5) .
C24 F7 1.354(4) .
C24 C25 1.375(5) .
C25 C26 1.382(6) .
C26 C27 1.370(6) .
C27 C28 1.375(6) .
C28 F8 1.350(4) .
N1 C34 1.476(4) .
N1 C32 1.484(4) .
N1 C29 1.491(4) .
C29 N2 1.458(4) .
N2 C30 1.462(4) .
N2 C33 1.467(4) .
C30 N3 1.498(4) .
N3 C31 1.474(4) .
N3 C34 1.477(4) .
C31 N4 1.483(4) .
N4 C32 1.490(4) .
N4 C33 1.493(4) .
N4 Cu3 2.207(3) .
Cu3 O11 1.952(3) .
Cu3 O9 1.972(2) .
Cu3 O12 1.973(3) 3_655
Cu3 O10 1.987(2) 3_655
Cu3 Cu3 2.6659(8) 3_655
O9 C35 1.253(4) .
C35 O10 1.257(4) .
C35 C36 1.501(5) .
C36 C41 1.384(5) .
C36 C37 1.392(5) .
C37 F9 1.355(5) .
C37 C38 1.373(5) .
C38 C39 1.376(6) .
C39 C40 1.383(6) .
C40 C41 1.378(5) .
C41 F10 1.349(4) .
O11 C42 1.256(4) .
C42 O12 1.262(4) .
C42 C43 1.506(5) .
C43 C48 1.368(6) .
C43 C44 1.375(6) .
C44 F11B 1.346(7) .
C44 C45 1.379(7) .
C44 F11A 1.464(8) .
C45 C46 1.366(8) .
C46 C47 1.363(7) .
C47 C48 1.378(7) .
C48 F12 1.345(5) .

loop_
_geom_torsion_atom_site_label_1
_geom_torsion_atom_site_label_2
_geom_torsion_atom_site_label_3
_geom_torsion_atom_site_label_4
_geom_torsion
_geom_torsion_site_symmetry_1
_geom_torsion_site_symmetry_2
_geom_torsion_site_symmetry_3
_geom_torsion_site_symmetry_4
Cu2 O1 C1 O2 1.3(5) . . . .
Cu2 O1 C1 C2 -177.6(2) . . . .
O1 C1 O2 Cu1 -2.7(5) . . . .
C2 C1 O2 Cu1 176.2(2) . . . .
O2 C1 C2 C3 137.4(4) . . . .
O1 C1 C2 C3 -43.6(5) . . . .
O2 C1 C2 C7 -42.1(5) . . . .
O1 C1 C2 C7 136.9(4) . . . .
C7 C2 C3 F1 179.8(4) . . . .
C1 C2 C3 F1 0.2(6) . . . .
C7 C2 C3 C4 0.8(7) . . . .
C1 C2 C3 C4 -178.7(4) . . . .
F1 C3 C4 C5 179.0(4) . . . .
C2 C3 C4 C5 -2.1(8) . . . .
C3 C4 C5 C6 1.3(8) . . . .
C4 C5 C6 C7 0.6(8) . . . .
C5 C6 C7 F2 -179.0(5) . . . .
C5 C6 C7 C2 -1.9(8) . . . .
C3 C2 C7 F2 178.3(4) . . . .
C1 C2 C7 F2 -2.2(6) . . . .
C3 C2 C7 C6 1.2(7) . . . .
C1 C2 C7 C6 -179.2(4) . . . .
Cu1 O3 C8 O4 2.6(5) . . . .
Cu1 O3 C8 C9 -176.5(2) . . . .
O3 C8 O4 Cu2 -2.6(5) . . . .
C9 C8 O4 Cu2 176.5(2) . . . .
O4 C8 C9 C10 -162.3(4) . . . .
O3 C8 C9 C10 16.8(5) . . . .
O4 C8 C9 C14 16.6(6) . . . .
O3 C8 C9 C14 -164.3(4) . . . .
C14 C9 C10 F3 -179.7(4) . . . .
C8 C9 C10 F3 -0.7(6) . . . .
C14 C9 C10 C11 -0.4(6) . . . .
C8 C9 C10 C11 178.6(4) . . . .
F3 C10 C11 C12 179.7(5) . . . .
C9 C10 C11 C12 0.4(8) . . . .
C10 C11 C12 C13 -1.4(10) . . . .
C11 C12 C13 C14 2.3(11) . . . .
C12 C13 C14 F4 176.8(6) . . . .
C12 C13 C14 C9 -2.4(10) . . . .
C10 C9 C14 F4 -177.8(4) . . . .
C8 C9 C14 F4 3.2(7) . . . .
C10 C9 C14 C13 1.3(8) . . . .
C8 C9 C14 C13 -177.6(5) . . . .
Cu2 O5 C15 O6 2.6(5) . . . .
Cu2 O5 C15 C16 -178.6(3) . . . .
O5 C15 O6 Cu1 -0.7(5) . . . .
C16 C15 O6 Cu1 -179.5(2) . . . .
O5 C15 C16 C21 164.3(5) . . . .
O6 C15 C16 C21 -16.8(6) . . . .
O5 C15 C16 C17 -16.6(6) . . . .
O6 C15 C16 C17 162.3(4) . . . .
C21 C16 C17 F5 179.6(4) . . . .
C15 C16 C17 F5 0.4(6) . . . .
C21 C16 C17 C18 0.2(7) . . . .
C15 C16 C17 C18 -178.9(4) . . . .
F5 C17 C18 C19 179.5(5) . . . .
C16 C17 C18 C19 -1.1(8) . . . .
C17 C18 C19 C20B 16.3(11) . . . .
C17 C18 C19 C20A -13.3(11) . . . .
C18 C19 C20A C21 26.8(12) . . . .
C18 C19 C20B C21 -29.1(13) . . . .
C17 C16 C21 F6B -164.2(5) . . . .
C15 C16 C21 F6B 14.9(9) . . . .
C17 C16 C21 C20A 17.3(10) . . . .
C15 C16 C21 C20A -163.6(7) . . . .
C17 C16 C21 C20B -13.6(9) . . . .
C15 C16 C21 C20B 165.5(7) . . . .
C17 C16 C21 F6A 161.6(5) . . . .
C15 C16 C21 F6A -19.3(8) . . . .
C19 C20A C21 C16 -29.8(12) . . . .
C19 C20A C21 F6A -176.7(7) . . . .
C19 C20B C21 F6B -179.3(8) . . . .
C19 C20B C21 C16 28.6(13) . . . .
Cu2 O7 C22 O8 8.7(5) . . . .
Cu2 O7 C22 C23 -170.8(2) . . . .
O7 C22 O8 Cu1 -5.7(5) . . . .
C23 C22 O8 Cu1 173.8(2) . . . .
O7 C22 C23 C24 -141.2(4) . . . .
O8 C22 C23 C24 39.3(5) . . . .
O7 C22 C23 C28 41.0(5) . . . .
O8 C22 C23 C28 -138.5(4) . . . .
C28 C23 C24 F7 -179.3(4) . . . .
C22 C23 C24 F7 2.7(6) . . . .
C28 C23 C24 C25 -0.7(7) . . . .
C22 C23 C24 C25 -178.6(4) . . . .
F7 C24 C25 C26 180.0(4) . . . .
C23 C24 C25 C26 1.3(7) . . . .
C24 C25 C26 C27 -1.1(7) . . . .
C25 C26 C27 C28 0.3(8) . . . .
C26 C27 C28 F8 178.9(5) . . . .
C26 C27 C28 C23 0.4(8) . . . .
C24 C23 C28 F8 -178.6(4) . . . .
C22 C23 C28 F8 -0.6(7) . . . .
C24 C23 C28 C27 -0.2(7) . . . .
C22 C23 C28 C27 177.8(4) . . . .
C34 N1 C29 N2 -58.7(3) . . . .
C32 N1 C29 N2 58.7(3) . . . .
Cu2 N1 C29 N2 -174.3(2) . . . .
N1 C29 N2 C30 59.1(3) . . . .
N1 C29 N2 C33 -58.4(3) . . . .
C29 N2 C30 N3 -59.0(3) . . . .
C33 N2 C30 N3 59.2(3) . . . .
N2 C30 N3 C31 -58.9(3) . . . .
N2 C30 N3 C34 58.3(3) . . . .
N2 C30 N3 Cu1 172.0(2) . . . 4_565
C34 N3 C31 N4 -58.4(3) . . . .
C30 N3 C31 N4 58.2(3) . . . .
Cu1 N3 C31 N4 -177.40(19) 4_565 . . .
N3 C31 N4 C32 58.4(3) . . . .
N3 C31 N4 C33 -58.2(3) . . . .
N3 C31 N4 Cu3 -175.36(19) . . . .
C34 N1 C32 N4 57.9(3) . . . .
C29 N1 C32 N4 -59.0(3) . . . .
Cu2 N1 C32 N4 175.88(19) . . . .
C31 N4 C32 N1 -58.0(3) . . . .
C33 N4 C32 N1 58.8(3) . . . .
Cu3 N4 C32 N1 176.23(19) . . . .
C29 N2 C33 N4 58.5(3) . . . .
C30 N2 C33 N4 -59.3(3) . . . .
C31 N4 C33 N2 58.8(3) . . . .
C32 N4 C33 N2 -58.4(3) . . . .
Cu3 N4 C33 N2 179.8(2) . . . .
C31 N3 C34 N1 58.6(3) . . . .
C30 N3 C34 N1 -58.3(3) . . . .
Cu1 N3 C34 N1 -174.9(2) 4_565 . . .
C32 N1 C34 N3 -58.4(3) . . . .
C29 N1 C34 N3 58.6(3) . . . .
Cu2 N1 C34 N3 178.1(2) . . . .
Cu3 O9 C35 O10 7.0(5) . . . .
Cu3 O9 C35 C36 -172.7(2) . . . .
O9 C35 O10 Cu3 -5.5(6) . . . 3_655
C36 C35 O10 Cu3 174.2(2) . . . 3_655
O9 C35 C36 C41 60.7(5) . . . .
O10 C35 C36 C41 -119.0(4) . . . .
O9 C35 C36 C37 -121.8(4) . . . .
O10 C35 C36 C37 58.4(5) . . . .
C41 C36 C37 F9 -178.7(3) . . . .
C35 C36 C37 F9 3.7(5) . . . .
C41 C36 C37 C38 0.0(5) . . . .
C35 C36 C37 C38 -177.6(3) . . . .
F9 C37 C38 C39 179.4(4) . . . .
C36 C37 C38 C39 0.7(6) . . . .
C37 C38 C39 C40 -0.9(6) . . . .
C38 C39 C40 C41 0.3(6) . . . .
C39 C40 C41 F10 178.2(3) . . . .
C39 C40 C41 C36 0.5(6) . . . .
C37 C36 C41 F10 -178.3(3) . . . .
C35 C36 C41 F10 -0.8(5) . . . .
C37 C36 C41 C40 -0.6(6) . . . .
C35 C36 C41 C40 177.0(4) . . . .
Cu3 O11 C42 O12 -10.0(5) . . . .
Cu3 O11 C42 C43 169.4(3) . . . .
O11 C42 O12 Cu3 5.6(5) . . . 3_655
C43 C42 O12 Cu3 -173.7(2) . . . 3_655
O11 C42 C43 C48 -38.6(6) . . . .
O12 C42 C43 C48 140.7(4) . . . .
O11 C42 C43 C44 143.1(5) . . . .
O12 C42 C43 C44 -37.5(6) . . . .
C48 C43 C44 F11B -163.5(6) . . . .
C42 C43 C44 F11B 14.8(9) . . . .
C48 C43 C44 C45 2.7(9) . . . .
C42 C43 C44 C45 -178.9(5) . . . .
C48 C43 C44 F11A 166.6(5) . . . .
C42 C43 C44 F11A -15.1(7) . . . .
F11B C44 C45 C46 164.7(6) . . . .
C43 C44 C45 C46 -2.2(10) . . . .
F11A C44 C45 C46 -165.4(6) . . . .
C44 C45 C46 C47 0.6(10) . . . .
C45 C46 C47 C48 0.3(10) . . . .
C44 C43 C48 F12 176.5(5) . . . .
C42 C43 C48 F12 -1.9(7) . . . .
C44 C43 C48 C47 -1.7(8) . . . .
C42 C43 C48 C47 179.9(5) . . . .
C46 C47 C48 F12 -178.0(6) . . . .
C46 C47 C48 C43 0.3(10) . . . .
